data_1008044
loop_
_publ_author_name
'Aleonard, S'
'le Fur, Y'
'Pontonnier, L'
'Gorius, M F'
'Roux, M T'

_publ_section_title
;
Quelques Fluorures Mixtes Terre Rare - Metal Alcalin de Structures
derivees de celle de la Fluorine
;
_journal_coden_ASTM ANCPAC
_journal_name_full 'Annales de Chimie (Paris) (Vol=Year)'
_journal_page_first 417
_journal_page_last 427
_journal_volume 1978
_journal_year 1978
_chemical_formula_structural 'K Er3 F10'
_chemical_formula_sum 'Er3 F10 K'
_chemical_name_systematic 'Potassium trierbium fluoride - $-beta'
_space_group_IT_number 8
_symmetry_cell_setting monoclinic
_symmetry_Int_Tables_number 8
_symmetry_space_group_name_Hall 'C -2y'
_symmetry_space_group_name_H-M 'C 1 m 1'
_cell_angle_alpha 90
_cell_angle_beta 109.45
_cell_angle_gamma 90
_cell_formula_units_Z 16
_cell_length_a 14.08
_cell_length_b 8.137
_cell_length_c 28.28
_cell_volume 3055.1
_cod_database_code 1008044

loop_
_symmetry_equiv_pos_as_xyz
x,y,z
x,-y,z
1/2+x,1/2+y,z
1/2+x,1/2-y,z

loop_
_atom_site_label
_atom_site_fract_x
_atom_site_fract_y
_atom_site_fract_z
? ? ? ?
